data_1555030
loop_
_publ_author_name
'Zhu, Cheng-Zhi'
'Wei, Yin'
'Shi, Min'

_publ_section_title
;
 Rhodium(ii)-catalyzed divergent intramolecular tandem cyclization of N-
 or O-tethered cyclohexa-2,5-dienones with 1-sulfonyl-1,2,3-triazole:
 synthesis of cyclopropa[cd]indole and benzofuran derivatives
;
_journal_issue 16
_journal_name_full 'Organic Chemistry Frontiers'
_journal_page_first 2884
_journal_paper_doi 10.1039/C9QO00714H
_journal_volume 6
_journal_year 2019
_chemical_formula_sum 'C21 H16 Br N O4 S'
_chemical_formula_weight 458.32
_space_group_crystal_system triclinic
_space_group_IT_number 2
_space_group_name_Hall '-P 1'
_space_group_name_H-M_alt 'P -1'
_atom_sites_solution_hydrogens geom
_audit_creation_method SHELXL-2013
_audit_update_record
;
2018-04-25 deposited with the CCDC.	2019-06-25 downloaded from the CCDC.
;
_cell_angle_alpha 102.4310(10)
_cell_angle_beta 97.6580(10)
_cell_angle_gamma 98.7680(10)
_cell_formula_units_Z 2
_cell_length_a 7.1629(2)
_cell_length_b 10.9804(4)
_cell_length_c 12.5285(4)
_cell_measurement_reflns_used 9489
_cell_measurement_temperature 296(2)
_cell_measurement_theta_max 54.984
_cell_measurement_theta_min 5.716
_cell_volume 936.85(5)
_computing_cell_refinement 'Bruker SAINT'
_computing_data_collection 'Bruker APEX2'
_computing_data_reduction 'Bruker SAINT'
_computing_molecular_graphics 'Bruker SHELXTL'
_computing_publication_material 'Bruker SHELXTL'
_computing_structure_refinement 'SHELXL-2013 (Sheldrick, 2013)'
_computing_structure_solution 'SHELXS-97 (Sheldrick 2008)'
_diffrn_ambient_temperature 296(2)
_diffrn_measured_fraction_theta_full 0.988
_diffrn_measured_fraction_theta_max 0.989
_diffrn_measurement_device_type 'Bruker APEX-II CCD'
_diffrn_measurement_method '\f and \w scans'
_diffrn_radiation_type MoK\a
_diffrn_radiation_wavelength 0.71073
_diffrn_reflns_av_R_equivalents 0.0713
_diffrn_reflns_av_unetI/netI 0.0384
_diffrn_reflns_Laue_measured_fraction_full 0.988
_diffrn_reflns_Laue_measured_fraction_max 0.989
_diffrn_reflns_limit_h_max 8
_diffrn_reflns_limit_h_min -8
_diffrn_reflns_limit_k_max 13
_diffrn_reflns_limit_k_min -13
_diffrn_reflns_limit_l_max 15
_diffrn_reflns_limit_l_min -15
_diffrn_reflns_number 16426
_diffrn_reflns_point_group_measured_fraction_full 0.988
_diffrn_reflns_point_group_measured_fraction_max 0.989
_diffrn_reflns_theta_full 25.242
_diffrn_reflns_theta_max 25.999
_diffrn_reflns_theta_min 2.858
_exptl_absorpt_coefficient_mu 2.334
_exptl_absorpt_correction_T_max 0.7456
_exptl_absorpt_correction_T_min 0.4536
_exptl_absorpt_correction_type multi-scan
_exptl_absorpt_process_details sadabs
_exptl_crystal_colour colorless
_exptl_crystal_density_diffrn 1.625
_exptl_crystal_description prismatic
_exptl_crystal_F_000 464
_exptl_crystal_size_max 0.180
_exptl_crystal_size_mid 0.160
_exptl_crystal_size_min 0.120
_refine_diff_density_max 0.780
_refine_diff_density_min -0.786
_refine_diff_density_rms 0.056
_refine_ls_extinction_coef 0.028(6)
_refine_ls_extinction_expression Fc^*^=kFc[1+0.001xFc^2^\l^3^/sin(2\q)]^-1/4^
_refine_ls_extinction_method SHELXL
_refine_ls_goodness_of_fit_ref 1.055
_refine_ls_hydrogen_treatment constr
_refine_ls_matrix_type full
_refine_ls_number_parameters 254
_refine_ls_number_reflns 3647
_refine_ls_number_restraints 0
_refine_ls_restrained_S_all 1.055
_refine_ls_R_factor_all 0.0411
_refine_ls_R_factor_gt 0.0368
_refine_ls_shift/su_max 0.000
_refine_ls_shift/su_mean 0.000
_refine_ls_structure_factor_coef Fsqd
_refine_ls_weighting_details 'w=1/[\s^2^(Fo^2^)+(0.0488P)^2^+0.5742P] where P=(Fo^2^+2Fc^2^)/3'
_refine_ls_weighting_scheme calc
_refine_ls_wR_factor_gt 0.1009
_refine_ls_wR_factor_ref 0.1042
_reflns_Friedel_coverage 0.000
_reflns_number_gt 3264
_reflns_number_total 3647
_reflns_threshold_expression 'I > 2\s(I)'
_cod_data_source_file c9qo00714h1.cif
_cod_data_source_block mo_d8v18343_0m
_cod_database_code 1555030
_shelx_space_group_comment
; 
The symmetry employed for this shelxl refinement is uniquely defined 
by the following loop, which should always be used as a source of 
symmetry information in preference to the above space-group names. 
They are only intended as comments. 
;
_shelx_estimated_absorpt_t_min 0.679
_shelx_estimated_absorpt_t_max 0.767
_shelxl_version_number 2013-4

loop_
_space_group_symop_operation_xyz
'x, y, z'
'-x, -y, -z'

loop_
_atom_site_label
_atom_site_type_symbol
_atom_site_fract_x
_atom_site_fract_y
_atom_site_fract_z
_atom_site_U_iso_or_equiv
_atom_site_adp_type
_atom_site_occupancy
_atom_site_site_symmetry_order
_atom_site_calc_flag
_atom_site_refinement_flags_posn
_atom_site_refinement_flags_adp
Br1 Br 0.29855(5) 0.95445(3) 0.32203(3) 0.06430(18) Uani 1 1 d . .
S1 S 0.80506(8) 0.53040(6) 0.19776(4) 0.03289(17) Uani 1 1 d . .
O1 O 1.0460(4) 0.1586(3) 0.42813(18) 0.0769(8) Uani 1 1 d . .
O2 O 0.6755(3) 0.5196(2) 0.59619(15) 0.0588(6) Uani 1 1 d . .
O3 O 1.0033(2) 0.58107(19) 0.24004(15) 0.0461(4) Uani 1 1 d . .
O4 O 0.7462(3) 0.45989(18) 0.08524(13) 0.0434(4) Uani 1 1 d . .
N1 N 0.7192(3) 0.44031(18) 0.27687(14) 0.0304(4) Uani 1 1 d . .
C1 C 0.9243(4) 0.1943(3) 0.3716(2) 0.0480(6) Uani 1 1 d . .
C2 C 0.9348(4) 0.1986(3) 0.2575(2) 0.0458(6) Uani 1 1 d . .
H2 H 1.0366 0.1711 0.2266 0.055 Uiso 1 1 calc R U
C3 C 0.8050(3) 0.2402(2) 0.19530(19) 0.0367(5) Uani 1 1 d . .
H3 H 0.8147 0.2324 0.1209 0.044 Uiso 1 1 calc R U
C4 C 0.6421(3) 0.2995(2) 0.23693(17) 0.0311(5) Uani 1 1 d . .
C5 C 0.5967(3) 0.2666(2) 0.34482(19) 0.0363(5) Uani 1 1 d . .
H5 H 0.4631 0.2363 0.3501 0.044 Uiso 1 1 calc R U
C6 C 0.7534(4) 0.2306(3) 0.4162(2) 0.0425(6) Uani 1 1 d . .
H6 H 0.7090 0.1824 0.4683 0.051 Uiso 1 1 calc R U
C7 C 0.7204(3) 0.3686(2) 0.43998(18) 0.0348(5) Uani 1 1 d . .
C8 C 0.8275(3) 0.4659(2) 0.39125(17) 0.0348(5) Uani 1 1 d . .
H8A H 0.8267 0.5513 0.4326 0.042 Uiso 1 1 calc R U
H8B H 0.9592 0.4550 0.3906 0.042 Uiso 1 1 calc R U
C9 C 0.6454(4) 0.4119(3) 0.5435(2) 0.0466(6) Uani 1 1 d . .
H9 H 0.5700 0.3514 0.5691 0.056 Uiso 1 1 calc R U
C10 C 0.4621(3) 0.2657(2) 0.14882(18) 0.0344(5) Uani 1 1 d . .
C11 C 0.4208(4) 0.1479(3) 0.0753(3) 0.0623(9) Uani 1 1 d . .
H11 H 0.5028 0.0905 0.0800 0.075 Uiso 1 1 calc R U
C12 C 0.2574(5) 0.1148(4) -0.0057(3) 0.0759(11) Uani 1 1 d . .
H12 H 0.2299 0.0348 -0.0542 0.091 Uiso 1 1 calc R U
C13 C 0.1367(4) 0.1982(3) -0.0149(2) 0.0563(8) Uani 1 1 d . .
H13 H 0.0298 0.1765 -0.0710 0.068 Uiso 1 1 calc R U
C14 C 0.1746(3) 0.3144(3) 0.0592(2) 0.0441(6) Uani 1 1 d . .
H14 H 0.0925 0.3716 0.0535 0.053 Uiso 1 1 calc R U
C15 C 0.3344(3) 0.3473(2) 0.14256(19) 0.0372(5) Uani 1 1 d . .
H15 H 0.3556 0.4247 0.1945 0.045 Uiso 1 1 calc R U
C16 C 0.6787(3) 0.6569(2) 0.22327(18) 0.0345(5) Uani 1 1 d . .
C17 C 0.5074(4) 0.6506(2) 0.1551(2) 0.0414(6) Uani 1 1 d . .
H17 H 0.4666 0.5854 0.0912 0.050 Uiso 1 1 calc R U
C18 C 0.3976(4) 0.7416(3) 0.1825(2) 0.0474(6) Uani 1 1 d . .
H18 H 0.2817 0.7381 0.1375 0.057 Uiso 1 1 calc R U
C19 C 0.4612(4) 0.8381(2) 0.2773(2) 0.0447(6) Uani 1 1 d . .
C20 C 0.6367(4) 0.8488(3) 0.3431(2) 0.0471(6) Uani 1 1 d . .
H20 H 0.6798 0.9163 0.4049 0.057 Uiso 1 1 calc R U
C21 C 0.7475(4) 0.7577(2) 0.3157(2) 0.0427(6) Uani 1 1 d . .
H21 H 0.8664 0.7636 0.3586 0.051 Uiso 1 1 calc R U

loop_
_atom_site_aniso_label
_atom_site_aniso_U_11
_atom_site_aniso_U_22
_atom_site_aniso_U_33
_atom_site_aniso_U_23
_atom_site_aniso_U_13
_atom_site_aniso_U_12
Br1 0.0677(3) 0.0444(2) 0.0851(3) 0.01402(16) 0.01558(17) 0.02362(15)
S1 0.0320(3) 0.0396(3) 0.0276(3) 0.0101(2) 0.0034(2) 0.0071(2)
O1 0.0870(17) 0.0964(19) 0.0523(12) 0.0117(12) -0.0102(11) 0.0608(15)
O2 0.0613(12) 0.0781(15) 0.0345(9) -0.0028(10) 0.0056(9) 0.0314(11)
O3 0.0307(9) 0.0566(11) 0.0527(10) 0.0200(9) 0.0063(7) 0.0039(8)
O4 0.0541(10) 0.0523(11) 0.0255(8) 0.0089(7) 0.0069(7) 0.0159(8)
N1 0.0322(9) 0.0325(10) 0.0229(8) 0.0045(7) -0.0013(7) 0.0032(7)
C1 0.0534(15) 0.0430(14) 0.0436(14) 0.0030(11) -0.0071(11) 0.0210(12)
C2 0.0388(13) 0.0509(15) 0.0449(14) 0.0019(11) 0.0009(10) 0.0194(11)
C3 0.0341(11) 0.0398(13) 0.0320(11) 0.0004(9) 0.0008(9) 0.0099(10)
C4 0.0293(10) 0.0319(11) 0.0289(10) 0.0030(8) 0.0001(8) 0.0066(9)
C5 0.0358(12) 0.0357(12) 0.0373(12) 0.0108(10) 0.0045(9) 0.0049(9)
C6 0.0516(15) 0.0404(14) 0.0376(12) 0.0143(10) 0.0027(11) 0.0118(11)
C7 0.0388(12) 0.0394(13) 0.0270(10) 0.0075(9) 0.0040(9) 0.0113(10)
C8 0.0387(12) 0.0387(12) 0.0231(10) 0.0045(9) -0.0011(9) 0.0047(10)
C9 0.0450(14) 0.0693(19) 0.0330(12) 0.0193(13) 0.0083(10) 0.0225(13)
C10 0.0292(11) 0.0380(12) 0.0313(11) 0.0014(9) -0.0005(9) 0.0066(9)
C11 0.0476(16) 0.0492(17) 0.070(2) -0.0185(14) -0.0177(14) 0.0191(13)
C12 0.0532(18) 0.067(2) 0.075(2) -0.0320(18) -0.0238(16) 0.0124(16)
C13 0.0328(13) 0.080(2) 0.0425(14) -0.0026(14) -0.0098(11) 0.0083(13)
C14 0.0290(11) 0.0625(17) 0.0439(13) 0.0171(12) 0.0046(10) 0.0134(11)
C15 0.0308(11) 0.0440(13) 0.0350(11) 0.0054(10) 0.0048(9) 0.0080(10)
C16 0.0378(12) 0.0354(12) 0.0300(11) 0.0105(9) 0.0015(9) 0.0059(9)
C17 0.0445(13) 0.0417(13) 0.0334(12) 0.0059(10) -0.0052(10) 0.0087(11)
C18 0.0438(14) 0.0460(15) 0.0507(15) 0.0136(12) -0.0046(11) 0.0115(11)
C19 0.0484(14) 0.0357(13) 0.0541(15) 0.0162(11) 0.0095(12) 0.0116(11)
C20 0.0571(16) 0.0327(13) 0.0455(14) 0.0042(10) 0.0004(12) 0.0043(11)
C21 0.0436(13) 0.0380(13) 0.0400(13) 0.0080(10) -0.0067(10) 0.0022(10)

loop_
_atom_type_symbol
_atom_type_description
_atom_type_scat_dispersion_real
_atom_type_scat_dispersion_imag
_atom_type_scat_source
C C 0.0033 0.0016 'International Tables Vol C Tables 4.2.6.8 and 6.1.1.4'
H H 0.0000 0.0000 'International Tables Vol C Tables 4.2.6.8 and 6.1.1.4'
Br Br -0.2901 2.4595 'International Tables Vol C Tables 4.2.6.8 and 6.1.1.4'
N N 0.0061 0.0033 'International Tables Vol C Tables 4.2.6.8 and 6.1.1.4'
O O 0.0106 0.0060 'International Tables Vol C Tables 4.2.6.8 and 6.1.1.4'
S S 0.1246 0.1234 'International Tables Vol C Tables 4.2.6.8 and 6.1.1.4'

loop_
_geom_angle_atom_site_label_1
_geom_angle_atom_site_label_2
_geom_angle_atom_site_label_3
_geom_angle
O4 S1 O3 120.00(11)
O4 S1 N1 107.33(10)
O3 S1 N1 109.33(10)
O4 S1 C16 109.45(11)
O3 S1 C16 107.55(11)
N1 S1 C16 101.64(10)
C8 N1 C4 108.48(17)
C8 N1 S1 115.83(14)
C4 N1 S1 124.09(14)
O1 C1 C2 122.1(3)
O1 C1 C6 120.6(3)
C2 C1 C6 117.3(2)
C3 C2 C1 122.8(2)
C3 C2 H2 118.6
C1 C2 H2 118.6
C2 C3 C4 124.7(2)
C2 C3 H3 117.6
C4 C3 H3 117.6
N1 C4 C3 106.18(17)
N1 C4 C10 113.82(18)
C3 C4 C10 111.94(18)
N1 C4 C5 101.03(17)
C3 C4 C5 112.78(19)
C10 C4 C5 110.60(18)
C6 C5 C7 61.51(16)
C6 C5 C4 117.2(2)
C7 C5 C4 107.05(18)
C6 C5 H5 119.0
C7 C5 H5 119.0
C4 C5 H5 119.0
C1 C6 C5 120.9(2)
C1 C6 C7 122.1(2)
C5 C6 C7 59.93(16)
C1 C6 H6 114.4
C5 C6 H6 114.4
C7 C6 H6 114.4
C9 C7 C8 118.8(2)
C9 C7 C5 120.1(2)
C8 C7 C5 107.78(18)
C9 C7 C6 115.5(2)
C8 C7 C6 121.2(2)
C5 C7 C6 58.56(16)
N1 C8 C7 103.36(17)
N1 C8 H8A 111.1
C7 C8 H8A 111.1
N1 C8 H8B 111.1
C7 C8 H8B 111.1
H8A C8 H8B 109.1
O2 C9 C7 124.3(3)
O2 C9 H9 117.9
C7 C9 H9 117.9
C11 C10 C15 118.7(2)
C11 C10 C4 119.2(2)
C15 C10 C4 122.1(2)
C10 C11 C12 120.2(3)
C10 C11 H11 119.9
C12 C11 H11 119.9
C13 C12 C11 120.8(3)
C13 C12 H12 119.6
C11 C12 H12 119.6
C12 C13 C14 119.4(2)
C12 C13 H13 120.3
C14 C13 H13 120.3
C13 C14 C15 120.5(3)
C13 C14 H14 119.8
C15 C14 H14 119.8
C10 C15 C14 120.3(2)
C10 C15 H15 119.8
C14 C15 H15 119.8
C17 C16 C21 121.1(2)
C17 C16 S1 119.45(19)
C21 C16 S1 119.34(18)
C18 C17 C16 119.4(2)
C18 C17 H17 120.3
C16 C17 H17 120.3
C17 C18 C19 119.4(2)
C17 C18 H18 120.3
C19 C18 H18 120.3
C18 C19 C20 121.5(3)
C18 C19 Br1 119.2(2)
C20 C19 Br1 119.2(2)
C19 C20 C21 119.2(2)
C19 C20 H20 120.4
C21 C20 H20 120.4
C20 C21 C16 119.2(2)
C20 C21 H21 120.4
C16 C21 H21 120.4

loop_
_geom_bond_atom_site_label_1
_geom_bond_atom_site_label_2
_geom_bond_distance
Br1 C19 1.903(3)
S1 O4 1.4271(17)
S1 O3 1.4280(18)
S1 N1 1.6547(19)
S1 C16 1.767(3)
O1 C1 1.214(3)
O2 C9 1.195(4)
N1 C8 1.482(3)
N1 C4 1.510(3)
C1 C2 1.452(4)
C1 C6 1.485(4)
C2 C3 1.331(3)
C2 H2 0.9300
C3 C4 1.518(3)
C3 H3 0.9300
C4 C10 1.522(3)
C4 C5 1.534(3)
C5 C6 1.495(3)
C5 C7 1.517(3)
C5 H5 0.9800
C6 C7 1.541(4)
C6 H6 0.9800
C7 C9 1.481(3)
C7 C8 1.503(3)
C8 H8A 0.9700
C8 H8B 0.9700
C9 H9 0.9300
C10 C11 1.382(4)
C10 C15 1.381(3)
C11 C12 1.388(4)
C11 H11 0.9300
C12 C13 1.364(5)
C12 H12 0.9300
C13 C14 1.372(4)
C13 H13 0.9300
C14 C15 1.388(3)
C14 H14 0.9300
C15 H15 0.9300
C16 C17 1.381(3)
C16 C21 1.392(3)
C17 C18 1.378(4)
C17 H17 0.9300
C18 C19 1.381(4)
C18 H18 0.9300
C19 C20 1.382(4)
C20 C21 1.384(4)
C20 H20 0.9300
C21 H21 0.9300

loop_
_geom_hbond_atom_site_label_D
_geom_hbond_atom_site_label_H
_geom_hbond_atom_site_label_A
_geom_hbond_distance_DH
_geom_hbond_distance_HA
_geom_hbond_distance_DA
_geom_hbond_angle_DHA
_geom_hbond_site_symmetry_A
C21 H21 O1 0.93 2.58 3.222(3) 126.4 2_766
C17 H17 O4 0.93 2.42 3.184(3) 139.3 2_665
C8 H8B O2 0.97 2.57 3.520(3) 167.2 2_766
C5 H5 Br1 0.98 3.07 3.685(2) 122.4 1_545

loop_
_geom_torsion_atom_site_label_1
_geom_torsion_atom_site_label_2
_geom_torsion_atom_site_label_3
_geom_torsion_atom_site_label_4
_geom_torsion
O4 S1 N1 C8 153.74(17)
O3 S1 N1 C8 22.1(2)
C16 S1 N1 C8 -91.39(18)
O4 S1 N1 C4 14.9(2)
O3 S1 N1 C4 -116.76(18)
C16 S1 N1 C4 129.75(17)
O1 C1 C2 C3 -178.4(3)
C6 C1 C2 C3 4.0(4)
C1 C2 C3 C4 6.1(4)
C8 N1 C4 C3 -82.6(2)
S1 N1 C4 C3 58.7(2)
C8 N1 C4 C10 153.78(19)
S1 N1 C4 C10 -64.9(2)
C8 N1 C4 C5 35.2(2)
S1 N1 C4 C5 176.59(15)
C2 C3 C4 N1 89.8(3)
C2 C3 C4 C10 -145.4(3)
C2 C3 C4 C5 -19.9(3)
N1 C4 C5 C6 -89.2(2)
C3 C4 C5 C6 23.7(3)
C10 C4 C5 C6 149.9(2)
N1 C4 C5 C7 -23.0(2)
C3 C4 C5 C7 89.9(2)
C10 C4 C5 C7 -143.87(19)
O1 C1 C6 C5 -176.1(3)
C2 C1 C6 C5 1.6(4)
O1 C1 C6 C7 112.2(3)
C2 C1 C6 C7 -70.1(3)
C7 C5 C6 C1 -111.6(3)
C4 C5 C6 C1 -16.1(3)
C4 C5 C6 C7 95.5(2)
C6 C5 C7 C9 -103.3(3)
C4 C5 C7 C9 144.5(2)
C6 C5 C7 C8 116.2(2)
C4 C5 C7 C8 4.0(3)
C4 C5 C7 C6 -112.2(2)
C1 C6 C7 C9 -139.2(2)
C5 C6 C7 C9 111.1(2)
C1 C6 C7 C8 17.0(3)
C5 C6 C7 C8 -92.8(2)
C1 C6 C7 C5 109.7(3)
C4 N1 C8 C7 -33.4(2)
S1 N1 C8 C7 -178.32(15)
C9 C7 C8 N1 -123.8(2)
C5 C7 C8 N1 17.3(2)
C6 C7 C8 N1 80.8(2)
C8 C7 C9 O2 -5.5(4)
C5 C7 C9 O2 -141.8(3)
C6 C7 C9 O2 151.3(3)
N1 C4 C10 C11 154.4(3)
C3 C4 C10 C11 34.0(3)
C5 C4 C10 C11 -92.7(3)
N1 C4 C10 C15 -28.2(3)
C3 C4 C10 C15 -148.6(2)
C5 C4 C10 C15 84.8(3)
C15 C10 C11 C12 2.3(5)
C4 C10 C11 C12 179.9(3)
C10 C11 C12 C13 0.9(6)
C11 C12 C13 C14 -2.2(6)
C12 C13 C14 C15 0.3(5)
C11 C10 C15 C14 -4.3(4)
C4 C10 C15 C14 178.3(2)
C13 C14 C15 C10 3.0(4)
O4 S1 C16 C17 21.4(2)
O3 S1 C16 C17 153.3(2)
N1 S1 C16 C17 -91.9(2)
O4 S1 C16 C21 -162.49(19)
O3 S1 C16 C21 -30.6(2)
N1 S1 C16 C21 84.2(2)
C21 C16 C17 C18 -3.7(4)
S1 C16 C17 C18 172.3(2)
C16 C17 C18 C19 0.4(4)
C17 C18 C19 C20 2.8(4)
C17 C18 C19 Br1 -174.3(2)
C18 C19 C20 C21 -2.7(4)
Br1 C19 C20 C21 174.4(2)
C19 C20 C21 C16 -0.6(4)
C17 C16 C21 C20 3.8(4)
S1 C16 C21 C20 -172.3(2)
